data_4509871
loop_
_publ_author_name
'Zhang, Rui'
'Zhao, Yanxia'
'Wang, Jiamin'
'Ji, Liguo'
'Yang, Xiao-Juan'
'Wu, Biao'

_publ_section_title
;
 Chloride Encapsulation by a Tripodal Tris(4-pyridylurea) Ligand and
 Effects of Countercations on the Secondary Coordination Sphere
;
_journal_issue 2
_journal_name_full 'Crystal Growth &amp; Design'
_journal_page_first 544
_journal_paper_doi 10.1021/cg401345z
_journal_volume 14
_journal_year 2014
_chemical_formula_sum 'C48 H72 Cl2 Mg N20 O12'
_chemical_formula_weight 1216.47
_chemical_name_systematic
; 
 ? 
;
_space_group_IT_number 148
_symmetry_cell_setting rhombohedral
_symmetry_space_group_name_Hall '-R 3'
_symmetry_space_group_name_H-M 'R -3 :H'
_atom_sites_solution_hydrogens geom
_atom_sites_solution_primary direct
_atom_sites_solution_secondary difmap
_audit_creation_method SHELXL-97
_cell_angle_alpha 90.00
_cell_angle_beta 90.00
_cell_angle_gamma 120.00
_cell_formula_units_Z 3
_cell_length_a 13.139(5)
_cell_length_b 13.139(5)
_cell_length_c 30.095(12)
_cell_measurement_reflns_used 2556
_cell_measurement_temperature 296(2)
_cell_measurement_theta_max 24.58
_cell_measurement_theta_min 2.24
_cell_volume 4499(3)
_computing_cell_refinement 'Bruker SAINT'
_computing_data_collection 'Bruker APEX2'
_computing_data_reduction 'Bruker SAINT'
_computing_molecular_graphics 'Bruker SHELXTL'
_computing_publication_material 'Bruker SHELXTL'
_computing_structure_refinement 'SHELXL-97 (Sheldrick, 2008)'
_computing_structure_solution 'SHELXS-97 (Sheldrick, 2008)'
_diffrn_ambient_temperature 296(2)
_diffrn_measured_fraction_theta_full 0.976
_diffrn_measured_fraction_theta_max 0.976
_diffrn_measurement_device_type 'Bruker APEX-II CCD'
_diffrn_measurement_method '\f and \w scans'
_diffrn_radiation_monochromator graphite
_diffrn_radiation_source 'fine-focus sealed tube'
_diffrn_radiation_type MoK\a
_diffrn_radiation_wavelength 0.71073
_diffrn_reflns_av_R_equivalents 0.0359
_diffrn_reflns_av_sigmaI/netI 0.0343
_diffrn_reflns_limit_h_max 17
_diffrn_reflns_limit_h_min -12
_diffrn_reflns_limit_k_max 15
_diffrn_reflns_limit_k_min -17
_diffrn_reflns_limit_l_max 34
_diffrn_reflns_limit_l_min -38
_diffrn_reflns_number 9049
_diffrn_reflns_theta_full 28.02
_diffrn_reflns_theta_max 28.02
_diffrn_reflns_theta_min 1.91
_exptl_absorpt_coefficient_mu 0.193
_exptl_absorpt_correction_T_max 0.9809
_exptl_absorpt_correction_T_min 0.9624
_exptl_absorpt_correction_type multi-scan
_exptl_absorpt_process_details SADABS
_exptl_crystal_colour colorless
_exptl_crystal_density_diffrn 1.347
_exptl_crystal_density_method 'not measured'
_exptl_crystal_description Block
_exptl_crystal_F_000 1926
_exptl_crystal_size_max 0.20
_exptl_crystal_size_mid 0.20
_exptl_crystal_size_min 0.10
_refine_diff_density_max 0.935
_refine_diff_density_min -0.372
_refine_diff_density_rms 0.143
_refine_ls_extinction_method none
_refine_ls_goodness_of_fit_ref 1.189
_refine_ls_hydrogen_treatment mixed
_refine_ls_matrix_type full
_refine_ls_number_parameters 134
_refine_ls_number_reflns 2376
_refine_ls_number_restraints 2
_refine_ls_restrained_S_all 1.189
_refine_ls_R_factor_all 0.0925
_refine_ls_R_factor_gt 0.0543
_refine_ls_shift/su_max 0.000
_refine_ls_shift/su_mean 0.000
_refine_ls_structure_factor_coef Fsqd
_refine_ls_weighting_details 'calc w=1/[\s^2^(Fo^2^)+(0.0900P)^2^+7.5000P] where P=(Fo^2^+2Fc^2^)/3'
_refine_ls_weighting_scheme calc
_refine_ls_wR_factor_gt 0.1395
_refine_ls_wR_factor_ref 0.1990
_reflns_number_gt 1710
_reflns_number_total 2376
_reflns_threshold_expression >2sigma(I)
_cod_data_source_file cg401345z_si_002.cif
_cod_data_source_block 3
_cod_depositor_comments
;
The following automatic conversions were performed:

'_symmetry_cell_setting' value 'Rhombohedral' changed to
'rhombohedral' according to
/usr/data/users/saulius/automatic-downloads/current/ACS/lib/dictionaries/cif_core.dic
dictionary named 'cif_core.dic' version 2.4.2 from
2011-04-26.

'_exptl_absorpt_correction_type' value 'Multi-scan'
changed to 'multi-scan' according to
/usr/data/users/saulius/automatic-downloads/current/ACS/lib/dictionaries/cif_core.dic
dictionary named 'cif_core.dic' version 2.4.2 from 2011-04-26.

Automatic conversion script
Id: cif_fix_values 2281 2013-09-26 08:29:07Z andrius 
;
_cod_original_sg_symbol_H-M R-3
_cod_database_code 4509871

loop_
_symmetry_equiv_pos_as_xyz
'x, y, z'
'-y, x-y, z'
'-x+y, -x, z'
'x+2/3, y+1/3, z+1/3'
'-y+2/3, x-y+1/3, z+1/3'
'-x+y+2/3, -x+1/3, z+1/3'
'x+1/3, y+2/3, z+2/3'
'-y+1/3, x-y+2/3, z+2/3'
'-x+y+1/3, -x+2/3, z+2/3'
'-x, -y, -z'
'y, -x+y, -z'
'x-y, x, -z'
'-x+2/3, -y+1/3, -z+1/3'
'y+2/3, -x+y+1/3, -z+1/3'
'x-y+2/3, x+1/3, -z+1/3'
'-x+1/3, -y+2/3, -z+2/3'
'y+1/3, -x+y+2/3, -z+2/3'
'x-y+1/3, x+2/3, -z+2/3'

loop_
_atom_site_label
_atom_site_type_symbol
_atom_site_fract_x
_atom_site_fract_y
_atom_site_fract_z
_atom_site_U_iso_or_equiv
_atom_site_adp_type
_atom_site_occupancy
_atom_site_symmetry_multiplicity
_atom_site_calc_flag
_atom_site_refinement_flags
Cl1 Cl 0.0000 0.0000 0.94304(4) 0.0405(3) Uani 1 3 d S
Mg1 Mg 0.3333 0.6667 0.1667 0.0274(4) Uani 1 6 d S
O1 O 0.01000(18) 0.35629(17) 0.88270(7) 0.0467(5) Uani 1 1 d .
O2 O 0.38527(19) 0.57380(18) 0.12678(7) 0.0436(5) Uani 1 1 d D
N1 N 0.0000 0.0000 0.81436(12) 0.0341(8) Uani 1 3 d S
N2 N 0.0057(3) 0.1853(2) 0.87031(8) 0.0530(7) Uani 1 1 d .
H2 H 0.0172 0.1320 0.8819 0.064 Uiso 1 1 calc R
N3 N 0.0567(2) 0.2692(2) 0.93833(8) 0.0480(7) Uani 1 1 d .
H3 H 0.0619 0.2079 0.9442 0.058 Uiso 1 1 calc R
N4 N 0.1483(3) 0.4987(3) 1.04632(10) 0.0621(8) Uani 1 1 d .
C1 C 0.0299(3) 0.1174(2) 0.79907(9) 0.0421(7) Uani 1 1 d .
H1A H 0.0093 0.1129 0.7679 0.051 Uiso 1 1 calc R
H1B H 0.1142 0.1687 0.8015 0.051 Uiso 1 1 calc R
C2 C -0.0300(3) 0.1715(3) 0.82422(10) 0.0491(8) Uani 1 1 d .
H2A H -0.0087 0.2475 0.8115 0.059 Uiso 1 1 calc R
H2B H -0.1145 0.1215 0.8220 0.059 Uiso 1 1 calc R
C3 C 0.0223(2) 0.2757(2) 0.89635(9) 0.0377(6) Uani 1 1 d .
C4 C 0.0845(3) 0.3483(3) 0.97272(9) 0.0424(7) Uani 1 1 d .
C5 C 0.0918(4) 0.3105(3) 1.01543(11) 0.0586(9) Uani 1 1 d .
H5 H 0.0756 0.2339 1.0203 0.070 Uiso 1 1 calc R
C6 C 0.1230(4) 0.3880(4) 1.04995(12) 0.0680(11) Uani 1 1 d .
H6 H 0.1268 0.3609 1.0781 0.082 Uiso 1 1 calc R
C7 C 0.1395(3) 0.5329(3) 1.00579(12) 0.0568(9) Uani 1 1 d .
H7 H 0.1556 0.6099 1.0023 0.068 Uiso 1 1 calc R
C8 C 0.1082(3) 0.4631(3) 0.96832(10) 0.0479(7) Uani 1 1 d .
H8 H 0.1031 0.4924 0.9408 0.057 Uiso 1 1 calc R
H2'' H 0.407(3) 0.592(3) 0.0998(7) 0.054(10) Uiso 1 1 d D
H2' H 0.363(3) 0.5061(18) 0.1324(12) 0.065(12) Uiso 1 1 d D

loop_
_atom_site_aniso_label
_atom_site_aniso_U_11
_atom_site_aniso_U_22
_atom_site_aniso_U_33
_atom_site_aniso_U_23
_atom_site_aniso_U_13
_atom_site_aniso_U_12
Cl1 0.0434(4) 0.0434(4) 0.0348(6) 0.000 0.000 0.0217(2)
Mg1 0.0299(6) 0.0299(6) 0.0222(9) 0.000 0.000 0.0150(3)
O1 0.0474(12) 0.0361(10) 0.0616(13) -0.0055(9) -0.0089(10) 0.0248(9)
O2 0.0605(13) 0.0392(11) 0.0379(11) 0.0037(9) 0.0156(9) 0.0300(10)
N1 0.0364(12) 0.0364(12) 0.0295(19) 0.000 0.000 0.0182(6)
N2 0.082(2) 0.0406(13) 0.0466(15) -0.0093(11) -0.0156(13) 0.0386(14)
N3 0.0679(17) 0.0377(13) 0.0445(14) -0.0060(10) -0.0079(12) 0.0309(12)
N4 0.0670(19) 0.076(2) 0.0521(17) -0.0288(15) -0.0193(14) 0.0427(17)
C1 0.0477(16) 0.0403(15) 0.0367(14) 0.0031(11) -0.0034(12) 0.0207(13)
C2 0.0623(19) 0.0465(17) 0.0467(17) -0.0069(13) -0.0149(14) 0.0333(15)
C3 0.0344(13) 0.0339(13) 0.0424(15) -0.0019(11) 0.0001(11) 0.0153(11)
C4 0.0415(15) 0.0428(15) 0.0425(15) -0.0057(12) -0.0023(12) 0.0209(13)
C5 0.078(2) 0.0563(19) 0.0514(19) -0.0073(15) -0.0138(17) 0.0406(19)
C6 0.088(3) 0.088(3) 0.0443(19) -0.0121(18) -0.0178(18) 0.056(2)
C7 0.0548(19) 0.0460(17) 0.067(2) -0.0189(16) -0.0072(16) 0.0234(15)
C8 0.0527(18) 0.0415(16) 0.0440(16) -0.0056(13) 0.0010(13) 0.0195(14)

loop_
_atom_type_symbol
_atom_type_description
_atom_type_scat_dispersion_real
_atom_type_scat_dispersion_imag
_atom_type_scat_source
C C 0.0033 0.0016 'International Tables Vol C Tables 4.2.6.8 and 6.1.1.4'
H H 0.0000 0.0000 'International Tables Vol C Tables 4.2.6.8 and 6.1.1.4'
N N 0.0061 0.0033 'International Tables Vol C Tables 4.2.6.8 and 6.1.1.4'
O O 0.0106 0.0060 'International Tables Vol C Tables 4.2.6.8 and 6.1.1.4'
Cl Cl 0.1484 0.1585 'International Tables Vol C Tables 4.2.6.8 and 6.1.1.4'
Mg Mg 0.0486 0.0363 'International Tables Vol C Tables 4.2.6.8 and 6.1.1.4'

loop_
_geom_angle_atom_site_label_1
_geom_angle_atom_site_label_2
_geom_angle_atom_site_label_3
_geom_angle
_geom_angle_site_symmetry_1
_geom_angle_site_symmetry_3
O2 Mg1 O2 89.36(9) . 3_565
O2 Mg1 O2 89.36(9) . 2_665
O2 Mg1 O2 89.35(9) 3_565 2_665
O2 Mg1 O2 90.65(9) . 15
O2 Mg1 O2 180.0 3_565 15
O2 Mg1 O2 90.65(9) 2_665 15
O2 Mg1 O2 90.65(9) . 14_455
O2 Mg1 O2 90.65(9) 3_565 14_455
O2 Mg1 O2 179.997(1) 2_665 14_455
O2 Mg1 O2 89.35(9) 15 14_455
O2 Mg1 O2 179.997(1) . 13_565
O2 Mg1 O2 90.65(9) 3_565 13_565
O2 Mg1 O2 90.65(9) 2_665 13_565
O2 Mg1 O2 89.35(9) 15 13_565
O2 Mg1 O2 89.35(9) 14_455 13_565
Mg1 O2 H2'' 124(2) . .
Mg1 O2 H2' 119(3) . .
H2'' O2 H2' 113(4) . .
C1 N1 C1 110.58(17) 2 3
C1 N1 C1 110.58(17) 2 .
C1 N1 C1 110.58(17) 3 .
C3 N2 C2 124.6(2) . .
C3 N2 H2 117.7 . .
C2 N2 H2 117.7 . .
C3 N3 C4 128.3(3) . .
C3 N3 H3 115.8 . .
C4 N3 H3 115.8 . .
C6 N4 C7 115.6(3) . .
N1 C1 C2 114.4(2) . .
N1 C1 H1A 108.7 . .
C2 C1 H1A 108.7 . .
N1 C1 H1B 108.7 . .
C2 C1 H1B 108.7 . .
H1A C1 H1B 107.6 . .
N2 C2 C1 109.2(2) . .
N2 C2 H2A 109.8 . .
C1 C2 H2A 109.8 . .
N2 C2 H2B 109.8 . .
C1 C2 H2B 109.8 . .
H2A C2 H2B 108.3 . .
O1 C3 N2 122.4(3) . .
O1 C3 N3 124.1(3) . .
N2 C3 N3 113.4(2) . .
N3 C4 C8 125.4(3) . .
N3 C4 C5 117.5(3) . .
C8 C4 C5 117.1(3) . .
C6 C5 C4 118.9(3) . .
C6 C5 H5 120.6 . .
C4 C5 H5 120.6 . .
N4 C6 C5 124.9(3) . .
N4 C6 H6 117.5 . .
C5 C6 H6 117.5 . .
N4 C7 C8 125.1(3) . .
N4 C7 H7 117.5 . .
C8 C7 H7 117.5 . .
C7 C8 C4 118.4(3) . .
C7 C8 H8 120.8 . .
C4 C8 H8 120.8 . .

loop_
_geom_bond_atom_site_label_1
_geom_bond_atom_site_label_2
_geom_bond_distance
_geom_bond_site_symmetry_2
Mg1 O2 2.056(2) .
Mg1 O2 2.056(2) 3_565
Mg1 O2 2.056(2) 2_665
Mg1 O2 2.056(2) 15
Mg1 O2 2.056(2) 14_455
Mg1 O2 2.056(2) 13_565
O1 C3 1.220(3) .
O2 H2'' 0.852(18) .
O2 H2' 0.803(19) .
N1 C1 1.463(3) 2
N1 C1 1.463(3) 3
N1 C1 1.463(3) .
N2 C3 1.346(4) .
N2 C2 1.446(4) .
N2 H2 0.8600 .
N3 C3 1.359(4) .
N3 C4 1.381(4) .
N3 H3 0.8600 .
N4 C6 1.325(5) .
N4 C7 1.325(5) .
C1 C2 1.501(4) .
C1 H1A 0.9700 .
C1 H1B 0.9700 .
C2 H2A 0.9700 .
C2 H2B 0.9700 .
C4 C8 1.386(4) .
C4 C5 1.398(4) .
C5 C6 1.366(5) .
C5 H5 0.9300 .
C6 H6 0.9300 .
C7 C8 1.380(4) .
C7 H7 0.9300 .
C8 H8 0.9300 .

loop_
_geom_hbond_atom_site_label_D
_geom_hbond_atom_site_label_H
_geom_hbond_atom_site_label_A
_geom_hbond_distance_DH
_geom_hbond_distance_HA
_geom_hbond_distance_DA
_geom_hbond_angle_DHA
_geom_hbond_site_symmetry_A
O2 H2' O1 0.803(19) 2.11(2) 2.833(3) 150(4) 11_556
O2 H2'' N4 0.852(18) 1.94(2) 2.768(3) 163(3) 2_664
N3 H3 Cl1 0.86 2.43 3.232(3) 155.7 .
N2 H2 Cl1 0.86 2.46 3.247(3) 152.3 .
